data_2216322
loop_
_publ_author_name
'Gilg, Kathrin'
'Kl\"ufers, Peter'

_publ_section_title
;
 <i>N</i>-(Trimethylsilyl)pyridine-3-carboxamide
;
_journal_coeditor_code BT2620
_journal_issue 12
_journal_name_full 'Acta Crystallographica Section E'
_journal_page_first o4764
_journal_page_last o4764
_journal_paper_doi 10.1107/S1600536807059478
_journal_volume 63
_journal_year 2007
_chemical_formula_iupac 'C9 H14 N2 O Si'
_chemical_formula_moiety 'C9 H14 N2 O Si'
_chemical_formula_sum 'C9 H14 N2 O Si'
_chemical_formula_weight 194.31
_chemical_name_common N-(trimethylsilyl)nicotineamide
_chemical_name_systematic
;
<i>N</i>-(Trimethylsilyl)pyridine-3-carboxamide
;
_space_group_IT_number 2
_symmetry_cell_setting triclinic
_symmetry_space_group_name_Hall '-P 1'
_symmetry_space_group_name_H-M 'P -1'
_atom_sites_solution_hydrogens geom
_atom_sites_solution_primary direct
_atom_sites_solution_secondary difmap
_audit_creation_method 'form98_non/compatible with shelxl97-2'
_cell_angle_alpha 80.5113(14)
_cell_angle_beta 82.6627(13)
_cell_angle_gamma 67.2202(19)
_cell_formula_units_Z 4
_cell_length_a 9.9550(3)
_cell_length_b 11.0928(4)
_cell_length_c 11.2096(4)
_cell_measurement_reflns_used 3640
_cell_measurement_temperature 200(2)
_cell_measurement_theta_max 27.485
_cell_measurement_theta_min 3.134
_cell_volume 1122.91(7)
_computing_cell_refinement 'HKL SCALEPACK (Otwinowski & Minor, 1997)'
_computing_data_collection 'COLLECT (Nonius, 2000)'
_computing_data_reduction 'HKL DENZO and SCALEPACK (Otwinowski & Minor, 1997)'
_computing_molecular_graphics 'ORTEPIII (Burnett & Johnson, 1996)'
_computing_publication_material 'SHELXL97 (Sheldrick, 1997)'
_computing_structure_refinement 'SHELXL97 (Sheldrick, 1997)'
_computing_structure_solution
;
SIR97 (Altomare <i>et al.</i>,  1999)
;
_diffrn_ambient_temperature 200(2)
_diffrn_measured_fraction_theta_full 0.987
_diffrn_measured_fraction_theta_max 0.987
_diffrn_measurement_device '95mm CCD camera on \k-goniostat'
_diffrn_measurement_device_type KappaCCD
_diffrn_measurement_method \f/\w-scan
_diffrn_radiation_monochromator 'MONTEL, graded multilayered X-ray optics'
_diffrn_radiation_source 'rotating anode'
_diffrn_radiation_type MoK\a
_diffrn_radiation_wavelength 0.71073
_diffrn_reflns_av_R_equivalents 0.0297
_diffrn_reflns_av_sigmaI/netI 0.0696
_diffrn_reflns_limit_h_max 12
_diffrn_reflns_limit_h_min -12
_diffrn_reflns_limit_k_max 12
_diffrn_reflns_limit_k_min -14
_diffrn_reflns_limit_l_max 14
_diffrn_reflns_limit_l_min -13
_diffrn_reflns_number 7682
_diffrn_reflns_theta_full 27.47
_diffrn_reflns_theta_max 27.47
_diffrn_reflns_theta_min 3.25
_exptl_absorpt_coefficient_mu 0.176
_exptl_absorpt_correction_type none
_exptl_crystal_colour colourless
_exptl_crystal_density_diffrn 1.149
_exptl_crystal_density_method 'not measured'
_exptl_crystal_description needle
_exptl_crystal_F_000 416
_exptl_crystal_size_max 0.18
_exptl_crystal_size_mid 0.06
_exptl_crystal_size_min 0.03
_refine_diff_density_max 0.203
_refine_diff_density_min -0.240
_refine_ls_extinction_method none
_refine_ls_goodness_of_fit_ref 1.014
_refine_ls_hydrogen_treatment refU
_refine_ls_matrix_type full
_refine_ls_number_parameters 237
_refine_ls_number_reflns 5073
_refine_ls_number_restraints 0
_refine_ls_restrained_S_all 1.014
_refine_ls_R_factor_all 0.0954
_refine_ls_R_factor_gt 0.0515
_refine_ls_shift/su_max 0.000
_refine_ls_shift/su_mean 0.000
_refine_ls_structure_factor_coef Fsqd
_refine_ls_weighting_details 'calc w=1/[\s^2^(Fo^2^)+(0.0385P)^2^+0.3420P] where P=(Fo^2^+2Fc^2^)/3'
_refine_ls_weighting_scheme calc
_refine_ls_wR_factor_gt 0.1078
_refine_ls_wR_factor_ref 0.1257
_reflns_number_gt 3244
_reflns_number_total 5073
_reflns_threshold_expression I>2\s(I)
_cod_data_source_file bt2620.cif
_cod_data_source_block I
_cod_database_code 2216322
_cod_database_fobs_code 2216322

loop_
_symmetry_equiv_pos_as_xyz
'x, y, z'
'-x, -y, -z'

loop_
_atom_site_type_symbol
_atom_site_label
_atom_site_fract_x
_atom_site_fract_y
_atom_site_fract_z
_atom_site_U_iso_or_equiv
_atom_site_adp_type
_atom_site_calc_flag
_atom_site_refinement_flags
_atom_site_occupancy
Si Si1 0.70081(7) 0.07672(6) 0.13501(6) 0.04635(18) Uani d . 1
Si Si2 0.15496(6) 0.20555(7) 0.41313(6) 0.04568(18) Uani d . 1
O O1 0.42748(15) 0.31010(16) 0.16768(15) 0.0530(4) Uani d . 1
O O2 -0.05206(15) 0.23814(16) 0.23110(14) 0.0519(4) Uani d . 1
N N1 0.6058(2) 0.5495(2) 0.3814(2) 0.0594(6) Uani d . 1
N N2 0.66665(17) 0.22227(17) 0.19744(16) 0.0436(4) Uani d . 1
H H721 0.7404 0.2323 0.2246 0.056(2) Uiso calc R 1
N N3 -0.0520(3) 0.3866(2) -0.1337(2) 0.0665(6) Uani d . 1
N N4 0.15327(17) 0.26542(17) 0.25745(15) 0.0384(4) Uani d . 1
H H741 0.2223 0.2940 0.2244 0.056(2) Uiso calc R 1
C C1 0.6209(2) 0.4456(2) 0.3272(2) 0.0500(6) Uani d . 1
H H1 0.7110 0.3723 0.3325 0.056(2) Uiso calc R 1
C C2 0.5146(2) 0.4372(2) 0.26416(19) 0.0392(5) Uani d . 1
C C3 0.3823(2) 0.5446(2) 0.2575(2) 0.0504(6) Uani d . 1
H H3 0.3052 0.5434 0.2163 0.056(2) Uiso calc R 1
C C4 0.3658(3) 0.6531(2) 0.3123(2) 0.0560(6) Uani d . 1
H H4 0.2775 0.7285 0.3080 0.056(2) Uiso calc R 1
C C5 0.4783(3) 0.6506(2) 0.3727(2) 0.0555(6) Uani d . 1
H H5 0.4645 0.7254 0.4106 0.056(2) Uiso calc R 1
C C6 0.5334(2) 0.3194(2) 0.20598(19) 0.0411(5) Uani d . 1
C C7 0.8928(3) -0.0263(3) 0.1667(3) 0.0643(7) Uani d . 1
H H71 0.9013 -0.0455 0.2545 0.116(3) Uiso calc R 1
H H72 0.9561 0.0212 0.1304 0.116(3) Uiso calc R 1
H H73 0.9226 -0.1090 0.1319 0.116(3) Uiso calc R 1
C C8 0.6801(3) 0.1152(3) -0.0291(3) 0.0777(9) Uani d . 1
H H81 0.5780 0.1699 -0.0437 0.116(3) Uiso calc R 1
H H82 0.7087 0.0331 -0.0648 0.116(3) Uiso calc R 1
H H83 0.7427 0.1630 -0.0663 0.116(3) Uiso calc R 1
C C9 0.5745(3) -0.0029(3) 0.2113(3) 0.0724(8) Uani d . 1
H H91 0.5881 -0.0228 0.2984 0.116(3) Uiso calc R 1
H H92 0.5949 -0.0848 0.1775 0.116(3) Uiso calc R 1
H H93 0.4735 0.0568 0.1983 0.116(3) Uiso calc R 1
C C10 -0.0537(2) 0.3488(2) -0.0142(2) 0.0526(6) Uani d . 1
H H10 -0.1427 0.3475 0.0270 0.056(2) Uiso calc R 1
C C11 0.0669(2) 0.3113(2) 0.05355(18) 0.0383(5) Uani d . 1
C C12 0.1957(2) 0.3146(2) -0.0080(2) 0.0466(5) Uani d . 1
H H12 0.2807 0.2914 0.0345 0.056(2) Uiso calc R 1
C C13 0.1991(3) 0.3517(3) -0.1311(2) 0.0589(6) Uani d . 1
H H13 0.2869 0.3524 -0.1752 0.056(2) Uiso calc R 1
C C14 0.0738(3) 0.3878(2) -0.1894(2) 0.0640(7) Uani d . 1
H H14 0.0770 0.4152 -0.2742 0.056(2) Uiso calc R 1
C C15 0.0515(2) 0.2697(2) 0.18614(19) 0.0381(5) Uani d . 1
C C16 0.1900(3) 0.0272(3) 0.4290(3) 0.0713(8) Uani d . 1
H H161 0.2827 -0.0184 0.3845 0.116(3) Uiso calc R 1
H H162 0.1106 0.0146 0.3958 0.116(3) Uiso calc R 1
H H163 0.1951 -0.0088 0.5149 0.116(3) Uiso calc R 1
C C17 0.3083(3) 0.2331(3) 0.4661(2) 0.0678(7) Uani d . 1
H H171 0.2875 0.3279 0.4570 0.116(3) Uiso calc R 1
H H172 0.3984 0.1893 0.4177 0.116(3) Uiso calc R 1
H H173 0.3201 0.1967 0.5516 0.116(3) Uiso calc R 1
C C18 -0.0187(3) 0.2966(3) 0.4963(2) 0.0765(9) Uani d . 1
H H181 -0.0342 0.3904 0.4864 0.116(3) Uiso calc R 1
H H182 -0.0141 0.2620 0.5826 0.116(3) Uiso calc R 1
H H183 -0.0997 0.2857 0.4640 0.116(3) Uiso calc R 1

loop_
_atom_site_aniso_label
_atom_site_aniso_U_11
_atom_site_aniso_U_22
_atom_site_aniso_U_33
_atom_site_aniso_U_12
_atom_site_aniso_U_13
_atom_site_aniso_U_23
Si1 0.0443(3) 0.0472(4) 0.0531(4) -0.0208(3) -0.0041(3) -0.0118(3)
Si2 0.0445(3) 0.0535(4) 0.0421(4) -0.0217(3) -0.0064(3) -0.0035(3)
O1 0.0354(8) 0.0616(11) 0.0699(11) -0.0227(7) -0.0111(7) -0.0124(8)
O2 0.0333(8) 0.0691(11) 0.0613(10) -0.0260(7) -0.0024(7) -0.0133(8)
N1 0.0482(11) 0.0602(14) 0.0773(15) -0.0230(10) 0.0032(10) -0.0287(11)
N2 0.0330(9) 0.0456(11) 0.0584(12) -0.0181(8) -0.0070(8) -0.0120(9)
N3 0.0791(16) 0.0530(14) 0.0612(15) -0.0072(11) -0.0350(12) -0.0109(11)
N4 0.0328(8) 0.0492(11) 0.0400(10) -0.0219(8) -0.0061(7) -0.0049(8)
C1 0.0351(11) 0.0513(14) 0.0667(15) -0.0160(10) -0.0003(10) -0.0190(12)
C2 0.0328(10) 0.0418(12) 0.0448(12) -0.0179(9) 0.0018(8) -0.0038(9)
C3 0.0406(12) 0.0540(15) 0.0517(14) -0.0135(10) -0.0066(10) -0.0013(11)
C4 0.0543(14) 0.0454(14) 0.0564(15) -0.0077(11) 0.0042(12) -0.0081(12)
C5 0.0574(15) 0.0522(15) 0.0613(16) -0.0245(12) 0.0078(12) -0.0181(12)
C6 0.0320(10) 0.0475(13) 0.0475(13) -0.0200(9) -0.0024(9) -0.0031(10)
C7 0.0514(14) 0.0542(16) 0.0832(19) -0.0107(12) -0.0054(13) -0.0195(14)
C8 0.082(2) 0.095(2) 0.0586(17) -0.0306(17) -0.0094(14) -0.0191(16)
C9 0.0713(17) 0.0576(17) 0.098(2) -0.0358(14) 0.0067(15) -0.0151(15)
C10 0.0473(13) 0.0516(14) 0.0590(16) -0.0110(11) -0.0187(11) -0.0148(12)
C11 0.0364(10) 0.0363(12) 0.0435(12) -0.0101(9) -0.0096(9) -0.0122(9)
C12 0.0468(12) 0.0511(14) 0.0445(13) -0.0184(10) -0.0063(10) -0.0104(11)
C13 0.0734(17) 0.0567(16) 0.0459(14) -0.0233(13) 0.0030(12) -0.0121(12)
C14 0.097(2) 0.0452(15) 0.0425(14) -0.0141(14) -0.0152(14) -0.0091(11)
C15 0.0285(10) 0.0399(12) 0.0480(12) -0.0114(8) -0.0065(8) -0.0120(9)
C16 0.0840(19) 0.0589(18) 0.0745(19) -0.0346(15) -0.0060(15) 0.0026(14)
C17 0.0763(18) 0.088(2) 0.0530(15) -0.0437(16) -0.0251(13) 0.0016(14)
C18 0.0653(17) 0.101(2) 0.0498(16) -0.0157(16) 0.0027(13) -0.0176(16)

loop_
_atom_type_symbol
_atom_type_description
_atom_type_scat_dispersion_real
_atom_type_scat_dispersion_imag
_atom_type_scat_source
C C 0.0033 0.0016 'International Tables Vol C Tables 4.2.6.8 and 6.1.1.4'
H H 0.0000 0.0000 'International Tables Vol C Tables 4.2.6.8 and 6.1.1.4'
N N 0.0061 0.0033 'International Tables Vol C Tables 4.2.6.8 and 6.1.1.4'
O O 0.0106 0.0060 'International Tables Vol C Tables 4.2.6.8 and 6.1.1.4'
Si Si 0.0817 0.0704 'International Tables Vol C Tables 4.2.6.8 and 6.1.1.4'

loop_
_geom_angle_atom_site_label_1
_geom_angle_atom_site_label_2
_geom_angle_atom_site_label_3
_geom_angle
N2 Si1 C8 109.72(12)
N2 Si1 C9 109.61(11)
C8 Si1 C9 111.13(14)
N2 Si1 C7 103.89(10)
C8 Si1 C7 110.88(13)
C9 Si1 C7 111.36(14)
N4 Si2 C18 111.29(11)
N4 Si2 C17 104.79(10)
C18 Si2 C17 110.26(14)
N4 Si2 C16 108.14(11)
C18 Si2 C16 111.33(14)
C17 Si2 C16 110.82(13)
C5 N1 C1 116.3(2)
C6 N2 Si1 123.55(14)
C6 N2 H721 118.2
Si1 N2 H721 118.2
C14 N3 C10 116.9(2)
C15 N4 Si2 123.40(14)
C15 N4 H741 118.3
Si2 N4 H741 118.3
N1 C1 C2 124.7(2)
N1 C1 H1 117.6
C2 C1 H1 117.6
C1 C2 C3 117.4(2)
C1 C2 C6 123.68(19)
C3 C2 C6 118.94(19)
C4 C3 C2 118.4(2)
C4 C3 H3 120.8
C2 C3 H3 120.8
C5 C4 C3 119.2(2)
C5 C4 H4 120.4
C3 C4 H4 120.4
N1 C5 C4 123.9(2)
N1 C5 H5 118.0
C4 C5 H5 118.0
O1 C6 N2 120.3(2)
O1 C6 C2 120.15(18)
N2 C6 C2 119.52(17)
Si1 C7 H71 109.5
Si1 C7 H72 109.5
H71 C7 H72 109.5
Si1 C7 H73 109.5
H71 C7 H73 109.5
H72 C7 H73 109.5
Si1 C8 H81 109.5
Si1 C8 H82 109.5
H81 C8 H82 109.5
Si1 C8 H83 109.5
H81 C8 H83 109.5
H82 C8 H83 109.5
Si1 C9 H91 109.5
Si1 C9 H92 109.5
H91 C9 H92 109.5
Si1 C9 H93 109.5
H91 C9 H93 109.5
H92 C9 H93 109.5
N3 C10 C11 124.0(2)
N3 C10 H10 118.0
C11 C10 H10 118.0
C12 C11 C10 117.2(2)
C12 C11 C15 123.86(18)
C10 C11 C15 119.0(2)
C13 C12 C11 119.2(2)
C13 C12 H12 120.4
C11 C12 H12 120.4
C14 C13 C12 119.0(2)
C14 C13 H13 120.5
C12 C13 H13 120.5
N3 C14 C13 123.6(2)
N3 C14 H14 118.2
C13 C14 H14 118.2
O2 C15 N4 119.9(2)
O2 C15 C11 120.82(17)
N4 C15 C11 119.24(17)
Si2 C16 H161 109.5
Si2 C16 H162 109.5
H161 C16 H162 109.5
Si2 C16 H163 109.5
H161 C16 H163 109.5
H162 C16 H163 109.5
Si2 C17 H171 109.5
Si2 C17 H172 109.5
H171 C17 H172 109.5
Si2 C17 H173 109.5
H171 C17 H173 109.5
H172 C17 H173 109.5
Si2 C18 H181 109.5
Si2 C18 H182 109.5
H181 C18 H182 109.5
Si2 C18 H183 109.5
H181 C18 H183 109.5
H182 C18 H183 109.5

loop_
_geom_bond_atom_site_label_1
_geom_bond_atom_site_label_2
_geom_bond_distance
Si1 N2 1.7604(18)
Si1 C8 1.838(3)
Si1 C9 1.852(3)
Si1 C7 1.853(2)
Si2 N4 1.7617(18)
Si2 C18 1.851(3)
Si2 C17 1.852(2)
Si2 C16 1.852(3)
O1 C6 1.234(2)
O2 C15 1.237(2)
N1 C5 1.331(3)
N1 C1 1.339(3)
N2 C6 1.351(3)
N2 H721 0.8800
N3 C14 1.330(4)
N3 C10 1.336(3)
N4 C15 1.350(2)
N4 H741 0.8800
C1 C2 1.384(3)
C1 H1 0.9500
C2 C3 1.392(3)
C2 C6 1.493(3)
C3 C4 1.385(3)
C3 H3 0.9500
C4 C5 1.369(3)
C4 H4 0.9500
C5 H5 0.9500
C7 H71 0.9800
C7 H72 0.9800
C7 H73 0.9800
C8 H81 0.9800
C8 H82 0.9800
C8 H83 0.9800
C9 H91 0.9800
C9 H92 0.9800
C9 H93 0.9800
C10 C11 1.390(3)
C10 H10 0.9500
C11 C12 1.387(3)
C11 C15 1.489(3)
C12 C13 1.374(3)
C12 H12 0.9500
C13 C14 1.370(4)
C13 H13 0.9500
C14 H14 0.9500
C16 H161 0.9800
C16 H162 0.9800
C16 H163 0.9800
C17 H171 0.9800
C17 H172 0.9800
C17 H173 0.9800
C18 H181 0.9800
C18 H182 0.9800
C18 H183 0.9800

loop_
_geom_hbond_atom_site_label_D
_geom_hbond_atom_site_label_H
_geom_hbond_atom_site_label_A
_geom_hbond_site_symmetry_A
_geom_hbond_distance_DH
_geom_hbond_distance_HA
_geom_hbond_distance_DA
_geom_hbond_angle_DHA
N2 H721 O2 1_655 0.88 2.10 2.948(2) 161
N4 H741 O1 . 0.88 2.13 2.982(2) 164
C12 H12 O1 . 0.95 2.30 3.201(3) 157
C1 H1 O2 1_655 0.95 2.49 3.343(3) 149
C3 H3 N3 2_565 0.95 2.58 3.492(4) 161

loop_
_geom_torsion_atom_site_label_1
_geom_torsion_atom_site_label_2
_geom_torsion_atom_site_label_3
_geom_torsion_atom_site_label_4
_geom_torsion
C8 Si1 N2 C6 68.8(2)
C9 Si1 N2 C6 -53.5(2)
C7 Si1 N2 C6 -172.58(18)
C18 Si2 N4 C15 -57.1(2)
C17 Si2 N4 C15 -176.31(17)
C16 Si2 N4 C15 65.44(19)
C5 N1 C1 C2 0.1(4)
N1 C1 C2 C3 -0.5(4)
N1 C1 C2 C6 -179.2(2)
C1 C2 C3 C4 0.9(3)
C6 C2 C3 C4 179.7(2)
C2 C3 C4 C5 -1.1(3)
C1 N1 C5 C4 -0.3(4)
C3 C4 C5 N1 0.9(4)
Si1 N2 C6 O1 -0.9(3)
Si1 N2 C6 C2 177.98(15)
C1 C2 C6 O1 168.7(2)
C3 C2 C6 O1 -10.0(3)
C1 C2 C6 N2 -10.2(3)
C3 C2 C6 N2 171.14(19)
C14 N3 C10 C11 -0.1(4)
N3 C10 C11 C12 0.4(3)
N3 C10 C11 C15 -179.3(2)
C10 C11 C12 C13 -1.1(3)
C15 C11 C12 C13 178.5(2)
C11 C12 C13 C14 1.6(3)
C10 N3 C14 C13 0.6(4)
C12 C13 C14 N3 -1.4(4)
Si2 N4 C15 O2 4.5(3)
Si2 N4 C15 C11 -174.82(14)
C12 C11 C15 O2 -162.3(2)
C10 C11 C15 O2 17.3(3)
C12 C11 C15 N4 17.0(3)
C10 C11 C15 N4 -163.37(19)

loop_
_cod_related_entry_id
_cod_related_entry_database
_cod_related_entry_code
1 ChemSpider 24739189
